data_4028496
loop_
_publ_author_name
'Lizhi Zhu'
'Congshan Zhou'
'Wei Yang'
'Shuzhong He'
'Gui-Juan Cheng'
'Xinhao Zhang'
'Chi-Sing Lee'

_publ_section_title
;
 Formal Syntheses of (\+-)-Platensimycin and (\+-)-Platencin via a
 Dual-Mode Lewis Acid Induced Cascade Cyclization Approach
;
_journal_name_full 'Journal of Organic Chemistry'
_journal_page_first 7912
_journal_page_last 7929
_journal_paper_doi 10.1021/jo401105q
_journal_volume 78
_journal_year 2013
_chemical_formula_moiety 'C14 H18 O2'
_chemical_formula_sum 'C14 H18 O2'
_chemical_formula_weight 218.28
_chemical_name_systematic
;
 ?
;
_space_group_crystal_system monoclinic
_space_group_IT_number 14
_space_group_name_Hall '-P 2ybc'
_space_group_name_H-M_alt 'P 1 21/c 1'
_symmetry_space_group_name_Hall '-P 2ybc'
_symmetry_space_group_name_H-M 'P 1 21/c 1'
_atom_sites_solution_hydrogens geom
_audit_creation_method SHELXL-2013
_cell_angle_alpha 90
_cell_angle_beta 114.714(8)
_cell_angle_gamma 90
_cell_formula_units_Z 4
_cell_length_a 12.6360(2)
_cell_length_b 7.01370(10)
_cell_length_c 14.3915(10)
_cell_measurement_reflns_used 7267
_cell_measurement_temperature 295(2)
_cell_measurement_theta_max 68.20
_cell_measurement_theta_min 6.80
_cell_volume 1158.62(11)
_computing_cell_refinement 'CrystalClear-SM Auto 2.0 r4'
_computing_data_collection 'CrystalClear-SM Auto 2.0 r4 (Rigaku, 2009)'
_computing_data_reduction 'CrystalClear-SM Auto 2.0 r4'
_computing_molecular_graphics 'CrystalStructure 4.0 (Rigaku, 2009)'
_computing_publication_material 'CrystalStructure 4.0'
_computing_structure_refinement 'SHELXL-2013 (Sheldrick, 2013)'
_computing_structure_solution 'SHELXS97 (Sheldrick, 1997)'
_diffrn_ambient_temperature 295(2)
_diffrn_measured_fraction_theta_full 0.975
_diffrn_measured_fraction_theta_max 0.974
_diffrn_measurement_device_type 'Rigaku Saturn944 CCD'
_diffrn_measurement_method \w
_diffrn_radiation_type CuK\a
_diffrn_radiation_wavelength 1.54178
_diffrn_reflns_av_R_equivalents 0.0384
_diffrn_reflns_av_unetI/netI 0.0346
_diffrn_reflns_Laue_measured_fraction_full 0.975
_diffrn_reflns_Laue_measured_fraction_max 0.974
_diffrn_reflns_limit_h_max 15
_diffrn_reflns_limit_h_min -15
_diffrn_reflns_limit_k_max 8
_diffrn_reflns_limit_k_min -7
_diffrn_reflns_limit_l_max 17
_diffrn_reflns_limit_l_min -17
_diffrn_reflns_number 8217
_diffrn_reflns_point_group_measured_fraction_full 0.975
_diffrn_reflns_point_group_measured_fraction_max 0.974
_diffrn_reflns_theta_full 67.679
_diffrn_reflns_theta_max 68.152
_diffrn_reflns_theta_min 7.165
_exptl_absorpt_coefficient_mu 0.648
_exptl_absorpt_correction_T_max 0.950
_exptl_absorpt_correction_T_min 0.801
_exptl_absorpt_correction_type multi-scan
_exptl_absorpt_process_details 'Jacobson, R. (1998) Private communication'
_exptl_crystal_colour colorless
_exptl_crystal_density_diffrn 1.251
_exptl_crystal_description block
_exptl_crystal_F_000 472
_exptl_crystal_size_max 0.100
_exptl_crystal_size_mid 0.100
_exptl_crystal_size_min 0.100
_refine_diff_density_max 0.281
_refine_diff_density_min -0.388
_refine_diff_density_rms 0.096
_refine_ls_extinction_method none
_refine_ls_goodness_of_fit_ref 1.164
_refine_ls_hydrogen_treatment constr
_refine_ls_matrix_type full
_refine_ls_number_parameters 146
_refine_ls_number_reflns 2071
_refine_ls_number_restraints 0
_refine_ls_restrained_S_all 1.164
_refine_ls_R_factor_all 0.0571
_refine_ls_R_factor_gt 0.0507
_refine_ls_shift/su_max 0.000
_refine_ls_shift/su_mean 0.000
_refine_ls_structure_factor_coef Fsqd
_refine_ls_weighting_details 'w=1/[\s^2^(Fo^2^)+(0.0713P)^2^+0.1504P] where P=(Fo^2^+2Fc^2^)/3'
_refine_ls_weighting_scheme calc
_refine_ls_wR_factor_gt 0.1252
_refine_ls_wR_factor_ref 0.1330
_reflns_Friedel_coverage 0.000
_reflns_number_gt 1731
_reflns_number_total 2071
_reflns_threshold_expression 'I > 2\s(I)'
_cod_data_source_file jo401105q_si_003.cif
_cod_data_source_block shelx
_cod_database_code 4028496
_shelx_space_group_comment
;
The symmetry employed for this shelxl refinement is uniquely defined
by the following loop, which should always be used as a source of
symmetry information in preference to the above space-group names.
They are only intended as comments.
;
_shelx_estimated_absorpt_t_min 0.938
_shelx_estimated_absorpt_t_max 0.938
_shelxl_version_number 2013-4

loop_
_space_group_symop_operation_xyz
'x, y, z'
'-x, y+1/2, -z+1/2'
'-x, -y, -z'
'x, -y-1/2, z-1/2'

loop_
_atom_site_label
_atom_site_type_symbol
_atom_site_fract_x
_atom_site_fract_y
_atom_site_fract_z
_atom_site_U_iso_or_equiv
_atom_site_adp_type
_atom_site_occupancy
_atom_site_site_symmetry_order
_atom_site_calc_flag
_atom_site_refinement_flags_posn
_atom_site_refinement_flags_adp
O1 O 0.36115(12) 0.6972(2) -0.15875(11) 0.0747(5) Uani 1 1 d . .
O2 O 0.10979(9) 0.97352(18) 0.12412(9) 0.0547(4) Uani 1 1 d . .
C1 C 0.31321(13) 0.7073(2) -0.10149(13) 0.0486(4) Uani 1 1 d . .
C2 C 0.37455(14) 0.6670(3) 0.01122(13) 0.0547(4) Uani 1 1 d . .
H2A H 0.4580 0.6709 0.0313 0.066 Uiso 1 1 calc R U
H2B H 0.3548 0.5389 0.0240 0.066 Uiso 1 1 calc R U
C3 C 0.34379(12) 0.8081(2) 0.07853(11) 0.0439(4) Uani 1 1 d . .
H3 H 0.3589 0.7437 0.1433 0.053 Uiso 1 1 calc R U
C4 C 0.42050(13) 0.9853(3) 0.10335(13) 0.0515(4) Uani 1 1 d . .
H4A H 0.5017 0.9474 0.1366 0.062 Uiso 1 1 calc R U
H4B H 0.4087 1.0503 0.0403 0.062 Uiso 1 1 calc R U
C5 C 0.39353(14) 1.1215(3) 0.17260(13) 0.0533(4) Uani 1 1 d . .
H5A H 0.4397 1.2363 0.1817 0.064 Uiso 1 1 calc R U
H5B H 0.4165 1.0627 0.2392 0.064 Uiso 1 1 calc R U
C6 C 0.26434(13) 1.1769(2) 0.13096(12) 0.0466(4) Uani 1 1 d . .
H6 H 0.2468 1.2558 0.0701 0.056 Uiso 1 1 calc R U
C7 C 0.23903(17) 1.2967(3) 0.20756(13) 0.0584(5) Uani 1 1 d . .
H7A H 0.1578 1.3294 0.1791 0.088 Uiso 1 1 calc R U
H7B H 0.2849 1.4111 0.2225 0.088 Uiso 1 1 calc R U
H7C H 0.2584 1.2251 0.2694 0.088 Uiso 1 1 calc R U
C8 C 0.18765(12) 1.0011(2) 0.09742(10) 0.0394(4) Uani 1 1 d . .
C9 C 0.21243(11) 0.8617(2) 0.02808(10) 0.0368(4) Uani 1 1 d . .
C10 C 0.13371(13) 0.6847(2) 0.00278(11) 0.0448(4) Uani 1 1 d . .
H10A H 0.1675 0.5874 0.0548 0.054 Uiso 1 1 calc R U
H10B H 0.0572 0.7175 -0.0016 0.054 Uiso 1 1 calc R U
C11 C 0.12577(12) 0.6156(2) -0.09941(11) 0.0427(4) Uani 1 1 d . .
C12 C 0.07510(15) 0.4584(3) -0.14791(14) 0.0562(5) Uani 1 1 d . .
H12A H 0.0391 0.3765 -0.1191 0.067 Uiso 1 1 calc R U
H12B H 0.0753 0.4293 -0.2109 0.067 Uiso 1 1 calc R U
C13 C 0.18632(13) 0.7613(2) -0.13843(11) 0.0445(4) Uani 1 1 d . .
H13 H 0.1477 0.7774 -0.2128 0.053 Uiso 1 1 calc R U
C14 C 0.18081(13) 0.9431(2) -0.08021(11) 0.0415(4) Uani 1 1 d . .
H14A H 0.1035 0.9988 -0.1089 0.050 Uiso 1 1 calc R U
H14B H 0.2370 1.0376 -0.0799 0.050 Uiso 1 1 calc R U

loop_
_atom_site_aniso_label
_atom_site_aniso_U_11
_atom_site_aniso_U_22
_atom_site_aniso_U_33
_atom_site_aniso_U_23
_atom_site_aniso_U_13
_atom_site_aniso_U_12
O1 0.0677(8) 0.0992(11) 0.0811(9) -0.0226(8) 0.0545(7) -0.0136(7)
O2 0.0479(6) 0.0691(8) 0.0584(7) -0.0112(6) 0.0333(6) -0.0058(5)
C1 0.0488(8) 0.0486(10) 0.0597(9) -0.0103(7) 0.0338(8) -0.0062(7)
C2 0.0414(8) 0.0601(11) 0.0647(10) -0.0025(8) 0.0240(8) 0.0094(7)
C3 0.0359(7) 0.0535(10) 0.0417(8) 0.0048(7) 0.0157(6) 0.0069(6)
C4 0.0347(7) 0.0671(11) 0.0529(9) -0.0022(8) 0.0184(7) -0.0025(7)
C5 0.0455(9) 0.0620(11) 0.0524(9) -0.0057(8) 0.0206(7) -0.0105(7)
C6 0.0518(9) 0.0461(9) 0.0449(8) -0.0006(6) 0.0231(7) -0.0027(7)
C7 0.0673(11) 0.0558(11) 0.0562(10) -0.0089(8) 0.0297(9) -0.0024(8)
C8 0.0351(7) 0.0487(9) 0.0341(7) 0.0057(6) 0.0143(6) 0.0055(6)
C9 0.0344(7) 0.0415(8) 0.0370(7) 0.0042(6) 0.0174(6) 0.0019(6)
C10 0.0464(8) 0.0477(9) 0.0467(8) 0.0001(7) 0.0256(7) -0.0047(7)
C11 0.0366(7) 0.0478(9) 0.0456(8) -0.0020(6) 0.0190(6) 0.0002(6)
C12 0.0522(9) 0.0614(11) 0.0588(10) -0.0107(8) 0.0270(8) -0.0093(8)
C13 0.0462(8) 0.0526(10) 0.0383(7) -0.0007(6) 0.0211(6) -0.0013(7)
C14 0.0414(7) 0.0463(9) 0.0378(7) 0.0045(6) 0.0175(6) 0.0021(6)

loop_
_atom_type_symbol
_atom_type_description
_atom_type_scat_dispersion_real
_atom_type_scat_dispersion_imag
_atom_type_scat_source
C C 0.0181 0.0091 'International Tables Vol C Tables 4.2.6.8 and 6.1.1.4'
H H 0.0000 0.0000 'International Tables Vol C Tables 4.2.6.8 and 6.1.1.4'
O O 0.0492 0.0322 'International Tables Vol C Tables 4.2.6.8 and 6.1.1.4'

loop_
_geom_angle_atom_site_label_1
_geom_angle_atom_site_label_2
_geom_angle_atom_site_label_3
_geom_angle
O1 C1 C2 122.94(15)
O1 C1 C13 122.27(16)
C2 C1 C13 114.79(12)
C1 C2 C3 113.87(14)
C1 C2 H2A 108.8
C3 C2 H2A 108.8
C1 C2 H2B 108.8
C3 C2 H2B 108.8
H2A C2 H2B 107.7
C4 C3 C2 111.57(12)
C4 C3 C9 111.25(13)
C2 C3 C9 111.22(12)
C4 C3 H3 107.5
C2 C3 H3 107.5
C9 C3 H3 107.5
C5 C4 C3 111.82(13)
C5 C4 H4A 109.3
C3 C4 H4A 109.3
C5 C4 H4B 109.3
C3 C4 H4B 109.3
H4A C4 H4B 107.9
C4 C5 C6 113.38(13)
C4 C5 H5A 108.9
C6 C5 H5A 108.9
C4 C5 H5B 108.9
C6 C5 H5B 108.9
H5A C5 H5B 107.7
C8 C6 C7 112.29(13)
C8 C6 C5 110.60(13)
C7 C6 C5 111.59(13)
C8 C6 H6 107.4
C7 C6 H6 107.4
C5 C6 H6 107.4
C6 C7 H7A 109.5
C6 C7 H7B 109.5
H7A C7 H7B 109.5
C6 C7 H7C 109.5
H7A C7 H7C 109.5
H7B C7 H7C 109.5
O2 C8 C6 121.59(13)
O2 C8 C9 121.54(14)
C6 C8 C9 116.87(12)
C8 C9 C10 112.61(11)
C8 C9 C14 112.77(12)
C10 C9 C14 100.97(11)
C8 C9 C3 108.77(11)
C10 C9 C3 111.98(12)
C14 C9 C3 109.60(11)
C11 C10 C9 105.24(11)
C11 C10 H10A 110.7
C9 C10 H10A 110.7
C11 C10 H10B 110.7
C9 C10 H10B 110.7
H10A C10 H10B 108.8
C12 C11 C10 127.10(14)
C12 C11 C13 125.13(14)
C10 C11 C13 107.77(12)
C11 C12 H12A 120.0
C11 C12 H12B 120.0
H12A C12 H12B 120.0
C1 C13 C11 109.01(13)
C1 C13 C14 107.35(12)
C11 C13 C14 102.20(11)
C1 C13 H13 112.6
C11 C13 H13 112.6
C14 C13 H13 112.6
C13 C14 C9 101.02(11)
C13 C14 H14A 111.6
C9 C14 H14A 111.6
C13 C14 H14B 111.6
C9 C14 H14B 111.6
H14A C14 H14B 109.4

loop_
_geom_bond_atom_site_label_1
_geom_bond_atom_site_label_2
_geom_bond_distance
O1 C1 1.2119(18)
O2 C8 1.2121(17)
C1 C2 1.504(2)
C1 C13 1.511(2)
C2 C3 1.544(2)
C2 H2A 0.9700
C2 H2B 0.9700
C3 C4 1.524(2)
C3 C9 1.5543(19)
C3 H3 0.9800
C4 C5 1.519(2)
C4 H4A 0.9700
C4 H4B 0.9700
C5 C6 1.535(2)
C5 H5A 0.9700
C5 H5B 0.9700
C6 C8 1.517(2)
C6 C7 1.523(2)
C6 H6 0.9800
C7 H7A 0.9600
C7 H7B 0.9600
C7 H7C 0.9600
C8 C9 1.520(2)
C9 C10 1.536(2)
C9 C14 1.5469(18)
C10 C11 1.511(2)
C10 H10A 0.9700
C10 H10B 0.9700
C11 C12 1.319(2)
C11 C13 1.518(2)
C12 H12A 0.9300
C12 H12B 0.9300
C13 C14 1.543(2)
C13 H13 0.9800
C14 H14A 0.9700
C14 H14B 0.9700
